data_2205905
loop_
_publ_author_name
'Hartung, Jens'
'Daniel, Kristina'
'Gottwald, Thomas'
'Svoboda, Ingrid'
'Fuess, Hartmut'

_publ_section_title
;
 <i>N</i>-Hydroxy-4,5-dimethylthiazole-2(3<i>H</i>)-thione hemihydrate
;
_journal_issue 6
_journal_name_full 'Acta Crystallographica Section E'
_journal_page_first o1741
_journal_page_last o1743
_journal_paper_doi 10.1107/S1600536805013851
_journal_volume 61
_journal_year 2005
_chemical_formula_iupac 'C5 H7 N1 O1 S2 , 0.5H2 O'
_chemical_formula_moiety 'C5 H7 N1 O1 S2 , 0.5H2 O'
_chemical_formula_sum 'C5 H8 N O1.5 S2'
_chemical_formula_weight 170.24
_chemical_melting_point 361
_chemical_name_systematic
;
N-Hydroxy-4,5-dimethylthiazole-2(3H)-thione hemihydrate
;
_space_group_IT_number 15
_symmetry_cell_setting monoclinic
_symmetry_space_group_name_Hall '-C 2yc'
_symmetry_space_group_name_H-M 'C 1 2/c 1'
_atom_sites_solution_hydrogens geom
_atom_sites_solution_primary direct
_atom_sites_solution_secondary difmap
_audit_creation_method SHELXL97
_cell_angle_alpha 90.00
_cell_angle_beta 103.08(2)
_cell_angle_gamma 90.00
_cell_formula_units_Z 8
_cell_length_a 25.5640(10)
_cell_length_b 4.141(2)
_cell_length_c 15.000(2)
_cell_measurement_reflns_used 1854
_cell_measurement_temperature 300(2)
_cell_measurement_theta_max 18.634
_cell_measurement_theta_min 2.854
_cell_volume 1546.7(8)
_computing_cell_refinement 'CrysAlisRED (Oxford Diffraction, 2002)'
_computing_data_collection 'CrysAlisCCD (Oxford Diffraction, 2002)'
_computing_data_reduction CrysAlisRED
_computing_molecular_graphics 'PLATON (Spek, 2003) and ORTEP-3 (Farrugia, 1997, 2005)'
_computing_publication_material SHELXL97
_computing_structure_refinement 'SHELXL97 (Sheldrick, 1997)'
_computing_structure_solution 'SHELXS97 (Sheldrick, 1997)'
_diffrn_ambient_temperature 300(2)
_diffrn_measured_fraction_theta_full 0.980
_diffrn_measured_fraction_theta_max 0.980
_diffrn_measurement_device_type 'Oxford Diffraction Xcalibur with Sapphire CCD area-detector'
_diffrn_measurement_method 'Rotation method data acquisition using \w'
_diffrn_radiation_monochromator graphite
_diffrn_radiation_source 'fine-focus sealed tube'
_diffrn_radiation_type MoK\a
_diffrn_radiation_wavelength 0.71073
_diffrn_reflns_av_R_equivalents 0.0414
_diffrn_reflns_av_sigmaI/netI 0.0288
_diffrn_reflns_limit_h_max 31
_diffrn_reflns_limit_h_min -31
_diffrn_reflns_limit_k_max 5
_diffrn_reflns_limit_k_min -3
_diffrn_reflns_limit_l_max 18
_diffrn_reflns_limit_l_min -18
_diffrn_reflns_number 4701
_diffrn_reflns_theta_full 26.37
_diffrn_reflns_theta_max 26.37
_diffrn_reflns_theta_min 4.76
_diffrn_standards_decay_% 0
_diffrn_standards_number 0
_exptl_absorpt_coefficient_mu 0.618
_exptl_absorpt_correction_T_max 0.8082
_exptl_absorpt_correction_T_min 0.7081
_exptl_absorpt_correction_type analytical
_exptl_absorpt_process_details 'CrysAlisRED (Oxford Diffraction, 2002)'
_exptl_crystal_colour 'pale yellow'
_exptl_crystal_density_diffrn 1.462
_exptl_crystal_density_method 'not measured'
_exptl_crystal_description prism
_exptl_crystal_F_000 712
_exptl_crystal_size_max 0.60
_exptl_crystal_size_mid 0.48
_exptl_crystal_size_min 0.36
_refine_diff_density_max 0.344
_refine_diff_density_min -0.272
_refine_ls_extinction_method none
_refine_ls_goodness_of_fit_ref 1.061
_refine_ls_hydrogen_treatment mixed
_refine_ls_matrix_type full
_refine_ls_number_parameters 93
_refine_ls_number_reflns 1553
_refine_ls_number_restraints 1
_refine_ls_restrained_S_all 1.061
_refine_ls_R_factor_all 0.0461
_refine_ls_R_factor_gt 0.0426
_refine_ls_shift/su_max 0.012
_refine_ls_shift/su_mean 0.001
_refine_ls_structure_factor_coef Fsqd
_refine_ls_weighting_details 'calc w = 1/[\s^2^(Fo^2^)+(0.066P)^2^+1.7712P] where P = (Fo^2^+2Fc^2^)/3'
_refine_ls_weighting_scheme calc
_refine_ls_wR_factor_gt 0.1157
_refine_ls_wR_factor_ref 0.1192
_reflns_number_gt 1405
_reflns_number_total 1553
_reflns_threshold_expression I>2\s(I)
_cod_data_source_file cv6486.cif
_cod_data_source_block I
_cod_original_sg_symbol_H-M C2/c
_cod_original_formula_sum 'C5 H8 N1 O1.5 S2'
_cod_database_code 2205905
_cod_database_fobs_code 2205905

loop_
_symmetry_equiv_pos_as_xyz
'x, y, z'
'-x, y, -z+1/2'
'x+1/2, y+1/2, z'
'-x+1/2, y+1/2, -z+1/2'
'-x, -y, -z'
'x, -y, z-1/2'
'-x+1/2, -y+1/2, -z'
'x+1/2, -y+1/2, z-1/2'

loop_
_atom_site_label
_atom_site_fract_x
_atom_site_fract_y
_atom_site_fract_z
_atom_site_U_iso_or_equiv
_atom_site_adp_type
_atom_site_calc_flag
_atom_site_refinement_flags
_atom_site_occupancy
_atom_site_type_symbol
C2 0.87502(9) 0.3732(5) -0.23171(14) 0.0329(5) Uani d . 1 C
C4 0.88961(9) 0.1224(5) -0.08652(14) 0.0342(5) Uani d . 1 C
C5 0.83604(9) 0.0921(6) -0.11154(16) 0.0396(5) Uani d . 1 C
C6 0.92764(11) 0.0117(7) -0.00164(16) 0.0468(6) Uani d . 1 C
H6A 0.9471 0.1938 0.0289 0.056 Uiso calc R 1 H
H6B 0.9524 -0.1406 -0.0172 0.056 Uiso calc R 1 H
H6C 0.9079 -0.0894 0.0382 0.056 Uiso calc R 1 H
C7 0.79860(11) -0.0493(7) -0.0580(2) 0.0558(7) Uani d . 1 C
H7A 0.7792 -0.2263 -0.0915 0.067 Uiso calc R 1 H
H7B 0.7737 0.1131 -0.0482 0.067 Uiso calc R 1 H
H7C 0.8189 -0.1253 0.0000 0.067 Uiso calc R 1 H
O1 0.96375(6) 0.3586(4) -0.13833(11) 0.0403(4) Uani d . 1 O
H1 0.9769(11) 0.231(6) -0.1728(19) 0.048 Uiso d . 1 H
O2 1.0000 0.9535(6) -0.2500 0.0414(5) Uani d SD 1 O
H2 0.9731(8) 0.835(6) -0.2692(19) 0.050 Uiso d D 1 H
N3 0.91002(7) 0.2788(4) -0.15462(12) 0.0317(4) Uani d . 1 N
S1 0.81192(2) 0.25397(15) -0.22096(4) 0.0439(2) Uani d . 1 S
S2 0.88807(3) 0.56562(15) -0.32230(4) 0.0441(2) Uani d . 1 S

loop_
_atom_site_aniso_label
_atom_site_aniso_U_11
_atom_site_aniso_U_22
_atom_site_aniso_U_33
_atom_site_aniso_U_12
_atom_site_aniso_U_13
_atom_site_aniso_U_23
C2 0.0339(10) 0.0332(10) 0.0327(10) 0.0009(8) 0.0096(8) -0.0033(8)
C4 0.0410(12) 0.0364(11) 0.0290(10) 0.0023(9) 0.0161(9) -0.0019(8)
C5 0.0401(12) 0.0437(13) 0.0393(12) -0.0008(10) 0.0179(9) -0.0027(10)
C6 0.0535(14) 0.0566(14) 0.0313(11) 0.0031(12) 0.0116(10) 0.0064(11)
C7 0.0524(15) 0.0645(17) 0.0606(16) -0.0093(13) 0.0341(13) -0.0033(14)
O1 0.0300(8) 0.0554(10) 0.0365(8) -0.0038(7) 0.0098(6) -0.0054(7)
O2 0.0337(12) 0.0449(13) 0.0486(13) 0.000 0.0158(10) 0.000
N3 0.0292(9) 0.0383(10) 0.0296(9) -0.0005(7) 0.0108(7) -0.0018(7)
S1 0.0308(3) 0.0542(4) 0.0462(4) -0.0002(2) 0.0076(2) 0.0020(3)
S2 0.0521(4) 0.0487(4) 0.0314(3) -0.0051(3) 0.0090(3) 0.0052(2)

loop_
_atom_type_symbol
_atom_type_description
_atom_type_scat_dispersion_real
_atom_type_scat_dispersion_imag
_atom_type_scat_source
C C 0.0033 0.0016 'International Tables Vol C Tables 4.2.6.8 and 6.1.1.4'
H H 0.0000 0.0000 'International Tables Vol C Tables 4.2.6.8 and 6.1.1.4'
O O 0.0106 0.0060 'International Tables Vol C Tables 4.2.6.8 and 6.1.1.4'
N N 0.0061 0.0033 'International Tables Vol C Tables 4.2.6.8 and 6.1.1.4'
S S 0.1246 0.1234 'International Tables Vol C Tables 4.2.6.8 and 6.1.1.4'

loop_
_geom_angle_atom_site_label_1
_geom_angle_atom_site_label_2
_geom_angle_atom_site_label_3
_geom_angle
_geom_angle_publ_flag
N3 C2 S2 128.21(16) ?
N3 C2 S1 106.80(15) yes
S2 C2 S1 124.99(13) yes
C5 C4 N3 111.29(19) yes
C5 C4 C6 129.7(2) ?
N3 C4 C6 119.0(2) yes
C4 C5 C7 128.4(2) yes
C4 C5 S1 110.31(16) yes
C7 C5 S1 121.3(2) ?
C4 C6 H6A 109.5 ?
C4 C6 H6B 109.5 ?
H6A C6 H6B 109.5 ?
C4 C6 H6C 109.5 ?
H6A C6 H6C 109.5 ?
H6B C6 H6C 109.5 ?
C5 C7 H7A 109.5 ?
C5 C7 H7B 109.5 ?
H7A C7 H7B 109.5 ?
C5 C7 H7C 109.5 ?
H7A C7 H7C 109.5 ?
H7B C7 H7C 109.5 ?
N3 O1 H1 104.9(19) yes
C2 N3 O1 121.50(17) ?
C2 N3 C4 118.22(18) yes
O1 N3 C4 120.00(17) ?
C2 S1 C5 93.36(11) ?

loop_
_geom_bond_atom_site_label_1
_geom_bond_atom_site_label_2
_geom_bond_distance
_geom_bond_publ_flag
C2 N3 1.350(3) ?
C2 S2 1.673(2) ?
C2 S1 1.729(2) ?
C4 C5 1.341(3) yes
C4 N3 1.406(3) ?
C4 C6 1.489(3) yes
C5 C7 1.501(3) yes
C5 S1 1.751(2) ?
C6 H6A 0.9600 ?
C6 H6B 0.9600 ?
C6 H6C 0.9600 ?
C7 H7A 0.9600 ?
C7 H7B 0.9600 ?
C7 H7C 0.9600 ?
O1 N3 1.380(2) ?
O1 H1 0.86(3) ?
O2 H2 0.841(10) ?

loop_
_geom_hbond_atom_site_label_D
_geom_hbond_atom_site_label_H
_geom_hbond_atom_site_label_A
_geom_hbond_site_symmetry_A
_geom_hbond_distance_DH
_geom_hbond_distance_HA
_geom_hbond_distance_DA
_geom_hbond_angle_DHA
O1 H1 O2 1_545 0.86(3) 1.82(3) 2.680(2) 176(3)
O2 H2 S2 . 0.841(10) 2.412(11) 3.2463(15) 171(3)

loop_
_geom_torsion_atom_site_label_1
_geom_torsion_atom_site_label_2
_geom_torsion_atom_site_label_3
_geom_torsion_atom_site_label_4
_geom_torsion
N3 C4 C5 C7 -177.8(2)
C6 C4 C5 C7 3.5(4)
N3 C4 C5 S1 1.0(2)
C6 C4 C5 S1 -177.8(2)
S2 C2 N3 O1 5.3(3)
S1 C2 N3 O1 -175.14(15)
S2 C2 N3 C4 179.29(16)
S1 C2 N3 C4 -1.2(2)
C5 C4 N3 C2 0.2(3)
C6 C4 N3 C2 179.0(2)
C5 C4 N3 O1 174.21(18)
C6 C4 N3 O1 -6.9(3)
N3 C2 S1 C5 1.41(16)
S2 C2 S1 C5 -179.03(15)
C4 C5 S1 C2 -1.40(18)
C7 C5 S1 C2 177.5(2)

loop_
_cod_related_entry_id
_cod_related_entry_database
_cod_related_entry_code
1 ChemSpider 21129473
